data_4088067
loop_
_publ_author_name
'Ohshita, Joji'
'Nakamura, Masashi'
'Ooyama, Yousuke'

_publ_section_title
;
 Preparation and Reactions of Dichlorodithienogermoles
;
_journal_issue 23
_journal_name_full Organometallics
_journal_page_first 5609
_journal_paper_doi 10.1021/acs.organomet.5b00832
_journal_volume 34
_journal_year 2015
_chemical_formula_sum 'C16 H12 Ge2 S4'
_chemical_formula_weight 477.68
_chemical_name_common 20140623DTGH2
_space_group_crystal_system monoclinic
_space_group_IT_number 15
_space_group_name_Hall '-C 2yc'
_space_group_name_H-M_alt 'C 1 2/c 1'
_atom_sites_solution_hydrogens difmap
_cell_angle_alpha 90
_cell_angle_beta 93.689(5)
_cell_angle_gamma 90
_cell_formula_units_Z 4
_cell_length_a 8.745(4)
_cell_length_b 13.115(5)
_cell_length_c 15.438(6)
_cell_measurement_reflns_used 2571
_cell_measurement_temperature 173.(2)
_cell_measurement_theta_max 25.3774
_cell_measurement_theta_min 2.6442
_cell_volume 1766.9(13)
_computing_cell_refinement 'SAINT V8.34A (Bruker AXS Inc., 2013)'
_computing_data_collection 'APEX2(Bruker AXS)'
_computing_data_reduction 'SAINT V8.34A (Bruker AXS Inc., 2013)'
_computing_molecular_graphics 'XSHELL V6.3.1(Bruker AXS)'
_computing_publication_material 'Generate Report (Bruker AXS)'
_computing_structure_refinement 'SHELXL-2014/6 (Sheldrick, 2014)'
_computing_structure_solution 'SHELXT-2014/4 (Sheldrick, 2014)'
_diffrn_ambient_temperature 173.(2)
_diffrn_detector_area_resol_mean 8.3333
_diffrn_measured_fraction_theta_full 0.995
_diffrn_measured_fraction_theta_max 0.995
_diffrn_measurement_device_type 'Bruker D8 goniometer'
_diffrn_measurement_method 'omega scans'
_diffrn_radiation_monochromator 'multilayered conforcal mirror'
_diffrn_radiation_type MoKa
_diffrn_radiation_wavelength 0.71073
_diffrn_reflns_av_R_equivalents 0.0146
_diffrn_reflns_av_unetI/netI 0.0186
_diffrn_reflns_limit_h_max 5
_diffrn_reflns_limit_h_min -10
_diffrn_reflns_limit_k_max 15
_diffrn_reflns_limit_k_min -15
_diffrn_reflns_limit_l_max 18
_diffrn_reflns_limit_l_min -17
_diffrn_reflns_number 3796
_diffrn_reflns_theta_full 25.38
_diffrn_reflns_theta_max 25.38
_diffrn_reflns_theta_min 2.64
_diffrn_source 'rotating-anode X-ray tube'
_diffrn_source_type 'Bruker Turbo X-ray Source'
_exptl_absorpt_coefficient_mu 3.867
_exptl_absorpt_correction_T_max 0.70
_exptl_absorpt_correction_T_min 0.52
_exptl_absorpt_correction_type multi-scan
_exptl_absorpt_process_details 'SADABS V2014/4 (Bruker AXS Inc.)'
_exptl_crystal_colour 'clear light colourless'
_exptl_crystal_density_diffrn 1.796
_exptl_crystal_density_method 'not measured'
_exptl_crystal_description prism
_exptl_crystal_F_000 944
_exptl_crystal_size_max 0.150
_exptl_crystal_size_mid 0.150
_exptl_crystal_size_min 0.100
_refine_diff_density_max 0.559
_refine_diff_density_min -0.371
_refine_ls_extinction_method none
_refine_ls_goodness_of_fit_ref 1.042
_refine_ls_hydrogen_treatment refall
_refine_ls_matrix_type full
_refine_ls_number_parameters 124
_refine_ls_number_reflns 1630
_refine_ls_number_restraints 0
_refine_ls_restrained_S_all 1.042
_refine_ls_R_factor_all 0.0284
_refine_ls_R_factor_gt 0.0228
_refine_ls_shift/su_max 0.002
_refine_ls_shift/su_mean 0.000
_refine_ls_structure_factor_coef Fsqd
_refine_ls_weighting_details 'w=1/[\s^2^(Fo^2^)+(0.0269P)^2^+4.0606P] where P=(Fo^2^+2Fc^2^)/3'
_refine_ls_weighting_scheme calc
_refine_ls_wR_factor_gt 0.0548
_refine_ls_wR_factor_ref 0.0585
_reflns_number_gt 1449
_reflns_number_total 1630
_reflns_threshold_expression 'I > 2\s(I)'
_cod_data_source_file om5b00832_si_002.cif
_cod_data_source_block I
_cod_database_code 4088067

loop_
_space_group_symop_operation_xyz
'x, y, z'
'-x, y, -z+1/2'
'x+1/2, y+1/2, z'
'-x+1/2, y+1/2, -z+1/2'
'-x, -y, -z'
'x, -y, z-1/2'
'-x+1/2, -y+1/2, -z'
'x+1/2, -y+1/2, z-1/2'

loop_
_atom_site_type_symbol
_atom_site_label
_atom_site_fract_x
_atom_site_fract_y
_atom_site_fract_z
_atom_site_U_iso_or_equiv
_atom_site_adp_type
_atom_site_calc_flag
_atom_site_occupancy
Ge Ge1 0.76175(3) 0.65578(2) 0.32795(2) 0.02612(11) Uani d 1
S S1 0.54210(8) 0.45579(5) 0.12315(4) 0.03248(17) Uani d 1
S S2 0.34886(8) 0.85023(5) 0.34534(5) 0.03701(18) Uani d 1
C C1 0.5628(3) 0.52084(17) 0.22074(14) 0.0215(5) Uani d 1
C C2 0.7013(3) 0.56872(18) 0.23038(15) 0.0228(5) Uani d 1
C C3 0.7915(3) 0.5514(2) 0.15831(17) 0.0296(6) Uani d 1
C C4 0.7200(3) 0.4924(2) 0.09598(18) 0.0369(7) Uani d 1
C C5 0.4133(4) 0.8093(2) 0.44616(19) 0.0386(7) Uani d 1
C C6 0.5416(3) 0.7523(2) 0.44327(18) 0.0315(6) Uani d 1
C C7 0.5917(3) 0.74056(18) 0.35762(16) 0.0240(5) Uani d 1
C C8 0.4969(3) 0.78948(18) 0.29746(16) 0.0244(5) Uani d 1
H H1 0.755(4) 0.473(2) 0.049(2) 0.044(9) Uiso d 1
H H2 0.884(4) 0.579(2) 0.1559(18) 0.033(8) Uiso d 1
H H3 0.886(4) 0.718(2) 0.305(2) 0.050(9) Uiso d 1
H H4 0.811(4) 0.595(2) 0.401(2) 0.045(9) Uiso d 1
H H5 0.591(3) 0.725(2) 0.4914(18) 0.029(7) Uiso d 1
H H6 0.356(4) 0.824(2) 0.494(2) 0.054(10) Uiso d 1

loop_
_atom_site_aniso_label
_atom_site_aniso_U_11
_atom_site_aniso_U_22
_atom_site_aniso_U_33
_atom_site_aniso_U_12
_atom_site_aniso_U_13
_atom_site_aniso_U_23
Ge1 0.01890(16) 0.03293(17) 0.02607(16) 0.00158(11) -0.00216(10) -0.00534(11)
S1 0.0356(4) 0.0363(4) 0.0261(3) -0.0063(3) 0.0069(3) -0.0106(3)
S2 0.0344(4) 0.0362(4) 0.0413(4) 0.0119(3) 0.0089(3) -0.0044(3)
C1 0.0245(12) 0.0213(12) 0.0190(11) 0.0029(10) 0.0026(10) 0.0003(9)
C2 0.0202(12) 0.0253(12) 0.0228(12) 0.0026(10) 0.0005(9) -0.0001(9)
C3 0.0196(13) 0.0352(14) 0.0350(14) -0.0015(11) 0.0089(11) -0.0029(11)
C4 0.0404(16) 0.0442(17) 0.0281(14) -0.0011(13) 0.0169(12) -0.0082(12)
C5 0.0422(17) 0.0427(16) 0.0322(15) 0.0027(14) 0.0123(13) -0.0093(12)
C6 0.0361(15) 0.0326(14) 0.0257(13) -0.0034(12) 0.0008(11) -0.0061(11)
C7 0.0214(12) 0.0229(12) 0.0276(12) -0.0029(10) 0.0016(10) -0.0060(10)
C8 0.0230(13) 0.0199(12) 0.0307(13) -0.0014(10) 0.0044(10) -0.0032(10)

loop_
_atom_type_symbol
_atom_type_description
_atom_type_scat_dispersion_real
_atom_type_scat_dispersion_imag
_atom_type_scat_source
C C 0.0033 0.0016 'International Tables Vol C Tables 4.2.6.8 and 6.1.1.4'
H H 0.0000 0.0000 'International Tables Vol C Tables 4.2.6.8 and 6.1.1.4'
S S 0.1246 0.1234 'International Tables Vol C Tables 4.2.6.8 and 6.1.1.4'
Ge Ge 0.1547 1.8001 'International Tables Vol C Tables 4.2.6.8 and 6.1.1.4'

loop_
_geom_angle_atom_site_label_1
_geom_angle_atom_site_label_2
_geom_angle_atom_site_label_3
_geom_angle_site_symmetry_1
_geom_angle_site_symmetry_3
_geom_angle
C7 Ge1 C2 . . 110.32(10)
C7 Ge1 H3 . . 109.9(13)
C2 Ge1 H3 . . 108.8(13)
C7 Ge1 H4 . . 109.5(13)
C2 Ge1 H4 . . 109.8(12)
H3 Ge1 H4 . . 108.6(18)
C4 S1 C1 . . 91.67(13)
C5 S2 C8 . . 91.87(13)
C2 C1 C1 . 2_655 128.9(2)
C2 C1 S1 . . 111.38(17)
C1 C1 S1 2_655 . 119.7(2)
C1 C2 C3 . . 112.0(2)
C1 C2 Ge1 . . 123.55(18)
C3 C2 Ge1 . . 124.40(19)
C4 C3 C2 . . 113.1(2)
C4 C3 H2 . . 125.7(18)
C2 C3 H2 . . 121.2(18)
C3 C4 S1 . . 111.9(2)
C3 C4 H1 . . 127.(2)
S1 C4 H1 . . 121.(2)
C6 C5 S2 . . 111.7(2)
C6 C5 H6 . . 129.(2)
S2 C5 H6 . . 120.(2)
C5 C6 C7 . . 113.3(3)
C5 C6 H5 . . 123.0(18)
C7 C6 H5 . . 123.7(18)
C8 C7 C6 . . 111.7(2)
C8 C7 Ge1 . . 123.46(19)
C6 C7 Ge1 . . 124.6(2)
C7 C8 C8 . 2_655 128.2(2)
C7 C8 S2 . . 111.40(19)
C8 C8 S2 2_655 . 120.2(2)

loop_
_geom_bond_atom_site_label_1
_geom_bond_atom_site_label_2
_geom_bond_site_symmetry_2
_geom_bond_distance
Ge1 C7 . 1.935(2)
Ge1 C2 . 1.936(2)
Ge1 H3 . 1.42(3)
Ge1 H4 . 1.42(3)
S1 C4 . 1.706(3)
S1 C1 . 1.731(2)
S2 C5 . 1.707(3)
S2 C8 . 1.726(3)
C1 C2 . 1.364(4)
C1 C1 2_655 1.467(5)
C2 C3 . 1.423(3)
C3 C4 . 1.355(4)
C3 H2 . 0.89(3)
C4 H1 . 0.84(3)
C5 C6 . 1.351(4)
C5 H6 . 0.94(4)
C6 C7 . 1.428(4)
C6 H5 . 0.91(3)
C7 C8 . 1.365(4)
C8 C8 2_655 1.470(5)
